data_7054392
loop_
_publ_author_name
'Sobiesiak, Marta'
'Muzio\/l, Tadeusz'
'Rozalski, Marek'
'Krajewska, Urszula'
'Budzisz, Elzbieta'

_publ_section_title
;
 Co(ii), Ni(ii) and Cu(ii) complexes with phenylthiazole and
 thiosemicarbazone-derived ligands: synthesis, structure and cytotoxic
 effects
;
_journal_issue 11
_journal_name_full 'New J. Chem.'
_journal_page_first 5349
_journal_paper_doi 10.1039/C4NJ00977K
_journal_volume 38
_journal_year 2014
_chemical_formula_moiety '(Cu 2+)2, (N O3 -1)2, 4(C14 H13 N3 S ), (Cu 2+), (N O3 1-)4'
_chemical_formula_sum 'C56 H52 Cu3 N18 O18 S4'
_chemical_formula_weight 1584.02
_space_group_IT_number 60
_symmetry_cell_setting orthorhombic
_symmetry_Int_Tables_number 60
_symmetry_space_group_name_Hall '-P 2n 2ab'
_symmetry_space_group_name_H-M 'P b c n'
_atom_sites_solution_hydrogens geom
_atom_sites_solution_primary direct
_atom_sites_solution_secondary difmap
_audit_creation_method SHELXL-97
_cell_angle_alpha 90.00
_cell_angle_beta 90.00
_cell_angle_gamma 90.00
_cell_formula_units_Z 4
_cell_length_a 19.8159(6)
_cell_length_b 13.1908(6)
_cell_length_c 25.0863(9)
_cell_measurement_reflns_used 16524
_cell_measurement_temperature 293(2)
_cell_measurement_theta_max 26.37
_cell_measurement_theta_min 2.02
_cell_volume 6557.2(4)
_computing_data_collection 'CrysAlis CCD'
_computing_data_reduction 'CrysAlis RED 171'
_computing_molecular_graphics 'WinGX v1.80.05'
_computing_publication_material CIFTAB
_computing_structure_refinement 'SHELXL-97 (Sheldrick, 1997)'
_computing_structure_solution 'SHELXS-97 (Sheldrick, 1990)'
_diffrn_ambient_temperature 293(2)
_diffrn_measured_fraction_theta_full 0.997
_diffrn_measured_fraction_theta_max 0.997
_diffrn_measurement_device_type 'Oxford Sapphire CCD diffractometer'
_diffrn_measurement_method 'omega - 2theta'
_diffrn_radiation_monochromator graphite
_diffrn_radiation_probe x-ray
_diffrn_radiation_type MoK\a
_diffrn_radiation_wavelength 0.71073
_diffrn_reflns_av_R_equivalents 0.0534
_diffrn_reflns_av_sigmaI/netI 0.0812
_diffrn_reflns_limit_h_max 24
_diffrn_reflns_limit_h_min -7
_diffrn_reflns_limit_k_max 16
_diffrn_reflns_limit_k_min -10
_diffrn_reflns_limit_l_max 31
_diffrn_reflns_limit_l_min -20
_diffrn_reflns_number 16524
_diffrn_reflns_theta_full 26.37
_diffrn_reflns_theta_max 26.37
_diffrn_reflns_theta_min 2.02
_diffrn_source 'fine-focus sealed tube'
_exptl_absorpt_coefficient_mu 1.176
_exptl_absorpt_correction_T_max 0.8433
_exptl_absorpt_correction_T_min 0.7496
_exptl_absorpt_correction_type numerical
_exptl_absorpt_process_details 'CrysAlis CCD, Oxford 2001'
_exptl_crystal_colour 'dark green'
_exptl_crystal_density_diffrn 1.605
_exptl_crystal_density_method 'not measured'
_exptl_crystal_description 'triangular block'
_exptl_crystal_F_000 3236
_exptl_crystal_size_max 0.26
_exptl_crystal_size_mid 0.17
_exptl_crystal_size_min 0.15
_refine_diff_density_max 0.810
_refine_diff_density_min -0.893
_refine_diff_density_rms 0.091
_refine_ls_extinction_method none
_refine_ls_goodness_of_fit_ref 0.943
_refine_ls_hydrogen_treatment constr
_refine_ls_matrix_type full
_refine_ls_number_parameters 450
_refine_ls_number_reflns 6694
_refine_ls_number_restraints 0
_refine_ls_restrained_S_all 0.943
_refine_ls_R_factor_all 0.1010
_refine_ls_R_factor_gt 0.0459
_refine_ls_shift/su_max 0.012
_refine_ls_shift/su_mean 0.000
_refine_ls_structure_factor_coef Fsqd
_refine_ls_weighting_details 'calc w=1/[\s^2^(Fo^2^)+(0.0654P)^2^+0.0000P] where P=(Fo^2^+2Fc^2^)/3'
_refine_ls_weighting_scheme calc
_refine_ls_wR_factor_gt 0.1021
_refine_ls_wR_factor_ref 0.1230
_reflns_number_gt 3896
_reflns_number_total 6694
_reflns_threshold_expression >2sigma(I)
_cod_data_source_file c4nj00977k2.cif
_cod_data_source_block mr43-sch_shape
_cod_depositor_comments 'Adding full bibliography for 7054390--7054393.cif.'
_cod_database_code 7054392

loop_
_symmetry_equiv_pos_as_xyz
'x, y, z'
'-x+1/2, -y+1/2, z+1/2'
'-x, y, -z+1/2'
'x+1/2, -y+1/2, -z'
'-x, -y, -z'
'x-1/2, y-1/2, -z-1/2'
'x, -y, z-1/2'
'-x-1/2, y-1/2, z'

loop_
_atom_site_label
_atom_site_type_symbol
_atom_site_fract_x
_atom_site_fract_y
_atom_site_fract_z
_atom_site_U_iso_or_equiv
_atom_site_adp_type
_atom_site_occupancy
_atom_site_symmetry_multiplicity
_atom_site_calc_flag
_atom_site_refinement_flags
Cu1 Cu 0.18416(2) 0.58216(4) 0.051881(16) 0.02784(13) Uani 1 1 d .
N1 N 0.12542(14) 0.5648(2) 0.11525(11) 0.0286(7) Uani 1 1 d .
C2 C 0.12176(19) 0.6032(3) 0.16412(14) 0.0336(9) Uani 1 1 d .
C21 C 0.1696(2) 0.6822(4) 0.18213(15) 0.0467(11) Uani 1 1 d .
H21A H 0.1957 0.7055 0.1523 0.070 Uiso 1 1 calc R
H21B H 0.1991 0.6543 0.2087 0.070 Uiso 1 1 calc R
H21C H 0.1449 0.7380 0.1971 0.070 Uiso 1 1 calc R
C3 C 0.0689(2) 0.5559(3) 0.19153(15) 0.0408(10) Uani 1 1 d .
H3 H 0.0560 0.5692 0.2265 0.049 Uiso 1 1 calc R
C4 C 0.03954(19) 0.4870(3) 0.15835(15) 0.0380(10) Uani 1 1 d .
C41 C -0.0167(2) 0.4148(4) 0.16750(17) 0.0546(12) Uani 1 1 d .
H41A H -0.0311 0.4189 0.2040 0.082 Uiso 1 1 calc R
H41B H -0.0017 0.3471 0.1600 0.082 Uiso 1 1 calc R
H41C H -0.0538 0.4315 0.1445 0.082 Uiso 1 1 calc R
N5 N 0.07441(14) 0.4946(2) 0.11117(11) 0.0296(7) Uani 1 1 d .
C6 C 0.06957(18) 0.4411(3) 0.06355(14) 0.0317(9) Uani 1 1 d .
S7 S 0.00065(5) 0.37131(9) 0.04444(4) 0.0464(3) Uani 1 1 d .
C8 C 0.0402(2) 0.3479(3) -0.01495(15) 0.0428(10) Uani 1 1 d .
H8 H 0.0218 0.3091 -0.0422 0.051 Uiso 1 1 calc R
C9 C 0.10126(19) 0.3929(3) -0.01734(14) 0.0335(9) Uani 1 1 d .
C9A C 0.1497(2) 0.3887(3) -0.06220(14) 0.0369(9) Uani 1 1 d .
C9B C 0.2189(2) 0.3923(3) -0.05328(16) 0.0415(10) Uani 1 1 d .
H9B H 0.2355 0.3966 -0.0187 0.050 Uiso 1 1 calc R
C9C C 0.2632(2) 0.3894(3) -0.0960(2) 0.0560(13) Uani 1 1 d .
H9C H 0.3095 0.3928 -0.0899 0.067 Uiso 1 1 calc R
C9D C 0.2396(3) 0.3817(4) -0.1469(2) 0.0698(16) Uani 1 1 d .
H9D H 0.2695 0.3806 -0.1754 0.084 Uiso 1 1 calc R
C9E C 0.1714(3) 0.3755(4) -0.15590(18) 0.0673(15) Uani 1 1 d .
H9E H 0.1555 0.3689 -0.1906 0.081 Uiso 1 1 calc R
C9F C 0.1261(2) 0.3790(3) -0.11427(16) 0.0521(12) Uani 1 1 d .
H9F H 0.0800 0.3749 -0.1209 0.062 Uiso 1 1 calc R
N10 N 0.11804(14) 0.4487(2) 0.02802(11) 0.0284(7) Uani 1 1 d .
N11 N 0.24857(15) 0.6095(2) -0.00685(11) 0.0339(8) Uani 1 1 d .
C12 C 0.2503(2) 0.6329(3) -0.05865(15) 0.0393(10) Uani 1 1 d .
C22 C 0.1875(2) 0.6491(4) -0.08957(15) 0.0486(11) Uani 1 1 d .
H22A H 0.1690 0.5848 -0.0999 0.073 Uiso 1 1 calc R
H22B H 0.1974 0.6884 -0.1208 0.073 Uiso 1 1 calc R
H22C H 0.1553 0.6848 -0.0680 0.073 Uiso 1 1 calc R
C13 C 0.3174(2) 0.6307(3) -0.07642(17) 0.0490(11) Uani 1 1 d .
H13 H 0.3319 0.6448 -0.1109 0.059 Uiso 1 1 calc R
C14 C 0.3577(2) 0.6044(3) -0.03454(18) 0.0485(12) Uani 1 1 d .
C42 C 0.4316(2) 0.5827(4) -0.0312(2) 0.0691(15) Uani 1 1 d .
H42A H 0.4515 0.6241 -0.0040 0.104 Uiso 1 1 calc R
H42B H 0.4524 0.5976 -0.0649 0.104 Uiso 1 1 calc R
H42C H 0.4383 0.5125 -0.0227 0.104 Uiso 1 1 calc R
N15 N 0.31450(15) 0.5930(2) 0.00803(12) 0.0376(8) Uani 1 1 d .
C16 C 0.32337(18) 0.5545(3) 0.05944(16) 0.0368(10) Uani 1 1 d .
S17 S 0.39806(5) 0.54890(11) 0.09283(5) 0.0594(4) Uani 1 1 d .
C18 C 0.3557(2) 0.4958(4) 0.14500(18) 0.0599(13) Uani 1 1 d .
H18 H 0.3761 0.4765 0.1768 0.072 Uiso 1 1 calc R
C19 C 0.2889(2) 0.4849(3) 0.13476(15) 0.0382(10) Uani 1 1 d .
N20 N 0.26986(15) 0.5231(2) 0.08502(11) 0.0314(7) Uani 1 1 d .
C9G C 0.2418(2) 0.4276(4) 0.16890(15) 0.0463(11) Uani 1 1 d .
C9H C 0.1970(2) 0.3590(3) 0.14725(17) 0.0466(11) Uani 1 1 d .
H9H H 0.1936 0.3527 0.1104 0.056 Uiso 1 1 calc R
C9I C 0.1568(3) 0.2987(4) 0.1803(2) 0.0697(15) Uani 1 1 d .
H9I H 0.1261 0.2533 0.1655 0.084 Uiso 1 1 calc R
C9J C 0.1626(4) 0.3067(6) 0.2341(3) 0.100(2) Uani 1 1 d .
H9J H 0.1362 0.2665 0.2563 0.119 Uiso 1 1 calc R
C9K C 0.2070(4) 0.3736(7) 0.2553(2) 0.107(3) Uani 1 1 d .
H9K H 0.2109 0.3780 0.2922 0.129 Uiso 1 1 calc R
C9L C 0.2466(3) 0.4351(4) 0.22410(18) 0.0744(17) Uani 1 1 d .
H9L H 0.2763 0.4811 0.2396 0.089 Uiso 1 1 calc R
N31 N 0.1362(2) 0.7729(3) 0.03024(13) 0.0459(9) Uani 1 1 d .
O3 O 0.11764(12) 0.6801(2) 0.02242(9) 0.0358(6) Uani 1 1 d .
O8 O 0.1033(2) 0.8399(3) 0.00971(15) 0.0871(13) Uani 1 1 d .
O9 O 0.18678(18) 0.7877(3) 0.05772(12) 0.0621(9) Uani 1 1 d .
Cu2 Cu 0.0000 0.95522(7) 0.2500 0.0594(3) Uani 1 2 d S
N32 N -0.0032(2) 0.8191(4) 0.16686(18) 0.0678(12) Uani 1 1 d .
O31 O 0.03824(19) 0.8520(3) 0.20161(14) 0.0794(11) Uani 1 1 d .
O32 O 0.0194(2) 0.7715(3) 0.12884(16) 0.0981(14) Uani 1 1 d .
O33 O -0.0611(2) 0.8407(4) 0.1728(2) 0.1258(18) Uani 1 1 d .
N33 N 0.0578(3) 1.0945(4) 0.3125(2) 0.0812(14) Uani 1 1 d .
O34 O -0.00250(18) 1.0597(3) 0.30689(14) 0.0811(11) Uani 1 1 d .
O35 O 0.1019(2) 1.0582(3) 0.28409(18) 0.0951(13) Uani 1 1 d .
O36 O 0.0680(3) 1.1596(4) 0.3453(2) 0.1275(19) Uani 1 1 d .

loop_
_atom_site_aniso_label
_atom_site_aniso_U_11
_atom_site_aniso_U_22
_atom_site_aniso_U_33
_atom_site_aniso_U_23
_atom_site_aniso_U_13
_atom_site_aniso_U_12
Cu1 0.0227(2) 0.0322(3) 0.0286(2) 0.0006(2) 0.00175(18) -0.0011(2)
N1 0.0247(14) 0.031(2) 0.0298(16) 0.0001(14) 0.0017(12) -0.0028(14)
C2 0.036(2) 0.035(3) 0.0297(19) -0.0004(18) -0.0003(16) 0.0001(19)
C21 0.050(3) 0.052(3) 0.038(2) -0.011(2) 0.0026(19) -0.009(2)
C3 0.044(2) 0.049(3) 0.029(2) 0.0014(19) 0.0067(18) -0.003(2)
C4 0.031(2) 0.045(3) 0.039(2) 0.002(2) 0.0043(17) -0.007(2)
C41 0.049(3) 0.068(3) 0.047(2) 0.002(2) 0.012(2) -0.017(3)
N5 0.0254(15) 0.0331(19) 0.0304(16) -0.0010(15) 0.0033(13) -0.0060(15)
C6 0.0259(18) 0.035(2) 0.034(2) 0.0026(17) -0.0033(15) -0.0017(17)
S7 0.0339(5) 0.0548(7) 0.0506(6) -0.0113(6) 0.0013(5) -0.0166(5)
C8 0.045(2) 0.043(3) 0.041(2) -0.011(2) -0.0074(19) -0.011(2)
C9 0.036(2) 0.029(2) 0.037(2) -0.0014(18) -0.0035(16) 0.0022(18)
C9A 0.046(2) 0.027(2) 0.039(2) -0.0003(18) 0.0001(18) 0.0020(19)
C9B 0.045(2) 0.031(3) 0.049(2) -0.004(2) 0.004(2) -0.001(2)
C9C 0.050(3) 0.037(3) 0.081(3) -0.004(3) 0.021(3) 0.005(2)
C9D 0.094(4) 0.054(4) 0.061(3) 0.002(3) 0.039(3) 0.004(3)
C9E 0.102(5) 0.064(4) 0.036(2) -0.003(2) 0.009(3) 0.002(3)
C9F 0.064(3) 0.050(3) 0.043(2) -0.002(2) -0.006(2) 0.003(3)
N10 0.0274(15) 0.0263(18) 0.0315(16) -0.0005(14) -0.0028(13) 0.0008(14)
N11 0.0275(15) 0.036(2) 0.0377(17) 0.0001(15) 0.0051(14) -0.0009(14)
C12 0.047(2) 0.032(2) 0.039(2) 0.0047(19) 0.012(2) -0.003(2)
C22 0.060(3) 0.053(3) 0.033(2) 0.008(2) 0.004(2) -0.004(2)
C13 0.056(3) 0.040(3) 0.051(2) 0.009(2) 0.023(2) -0.001(2)
C14 0.044(2) 0.030(3) 0.072(3) 0.003(2) 0.027(2) -0.003(2)
C42 0.037(2) 0.068(4) 0.103(4) 0.020(3) 0.030(2) 0.003(3)
N15 0.0269(15) 0.040(2) 0.0459(18) 0.0006(16) 0.0072(14) 0.0002(16)
C16 0.0275(19) 0.032(2) 0.051(2) -0.0016(19) -0.0047(18) 0.0007(17)
S17 0.0284(5) 0.0749(10) 0.0749(8) -0.0020(7) -0.0122(5) -0.0012(6)
C18 0.047(3) 0.075(4) 0.058(3) -0.005(3) -0.024(2) 0.010(3)
C19 0.037(2) 0.039(3) 0.038(2) -0.003(2) -0.0061(18) 0.008(2)
N20 0.0277(16) 0.032(2) 0.0347(17) -0.0009(15) -0.0007(13) 0.0004(15)
C9G 0.052(3) 0.049(3) 0.037(2) 0.008(2) -0.002(2) 0.022(2)
C9H 0.045(2) 0.045(3) 0.050(2) 0.009(2) 0.008(2) 0.014(2)
C9I 0.064(3) 0.048(3) 0.097(4) 0.024(3) 0.024(3) 0.012(3)
C9J 0.114(6) 0.086(5) 0.099(5) 0.055(4) 0.056(5) 0.026(4)
C9K 0.154(7) 0.113(6) 0.055(4) 0.039(4) 0.031(4) 0.037(6)
C9L 0.100(4) 0.085(4) 0.038(2) 0.008(3) -0.003(3) 0.017(4)
N31 0.057(2) 0.042(2) 0.0388(19) -0.0027(19) 0.0057(18) 0.011(2)
O3 0.0331(14) 0.0346(18) 0.0397(15) -0.0021(13) -0.0052(12) 0.0006(13)
O8 0.120(3) 0.051(2) 0.091(3) 0.016(2) -0.010(2) 0.040(2)
O9 0.069(2) 0.052(2) 0.0646(19) -0.0139(17) -0.0060(18) -0.0164(18)
Cu2 0.0427(4) 0.0831(7) 0.0524(5) 0.000 0.0142(4) 0.000
N32 0.061(3) 0.077(4) 0.065(3) -0.002(3) -0.017(2) 0.004(3)
O31 0.070(2) 0.100(3) 0.068(2) -0.018(2) 0.002(2) -0.018(2)
O32 0.124(4) 0.093(3) 0.078(3) -0.029(3) -0.018(3) 0.013(3)
O33 0.071(3) 0.156(5) 0.150(4) -0.040(3) -0.026(3) 0.016(3)
N33 0.075(4) 0.085(4) 0.084(4) 0.001(3) 0.004(3) -0.018(3)
O34 0.053(2) 0.118(3) 0.072(2) -0.012(2) 0.0148(18) -0.013(2)
O35 0.054(2) 0.118(4) 0.113(3) -0.008(3) 0.012(2) -0.015(2)
O36 0.144(5) 0.109(4) 0.129(4) -0.045(3) -0.018(3) -0.021(4)

loop_
_atom_type_symbol
_atom_type_description
_atom_type_scat_dispersion_real
_atom_type_scat_dispersion_imag
_atom_type_scat_source
C C 0.0033 0.0016 'International Tables Vol C Tables 4.2.6.8 and 6.1.1.4'
H H 0.0000 0.0000 'International Tables Vol C Tables 4.2.6.8 and 6.1.1.4'
N N 0.0061 0.0033 'International Tables Vol C Tables 4.2.6.8 and 6.1.1.4'
O O 0.0106 0.0060 'International Tables Vol C Tables 4.2.6.8 and 6.1.1.4'
S S 0.1246 0.1234 'International Tables Vol C Tables 4.2.6.8 and 6.1.1.4'
Cu Cu 0.3201 1.2651 'International Tables Vol C Tables 4.2.6.8 and 6.1.1.4'

loop_
_geom_angle_atom_site_label_1
_geom_angle_atom_site_label_2
_geom_angle_atom_site_label_3
_geom_angle
_geom_angle_site_symmetry_1
_geom_angle_site_symmetry_3
N11 Cu1 N1 173.98(12) . .
N11 Cu1 O3 91.86(12) . .
N1 Cu1 O3 89.08(11) . .
N11 Cu1 N20 80.61(12) . .
N1 Cu1 N20 96.74(12) . .
O3 Cu1 N20 161.67(12) . .
N11 Cu1 N10 108.42(12) . .
N1 Cu1 N10 77.50(11) . .
O3 Cu1 N10 91.34(11) . .
N20 Cu1 N10 106.88(11) . .
C2 N1 N5 106.6(3) . .
C2 N1 Cu1 136.7(3) . .
N5 N1 Cu1 116.7(2) . .
N1 C2 C3 108.9(3) . .
N1 C2 C21 121.1(3) . .
C3 C2 C21 130.1(3) . .
C2 C21 H21A 109.5 . .
C2 C21 H21B 109.5 . .
H21A C21 H21B 109.5 . .
C2 C21 H21C 109.5 . .
H21A C21 H21C 109.5 . .
H21B C21 H21C 109.5 . .
C4 C3 C2 108.5(3) . .
C4 C3 H3 125.8 . .
C2 C3 H3 125.8 . .
C3 C4 N5 105.2(3) . .
C3 C4 C41 130.9(4) . .
N5 C4 C41 123.9(4) . .
C4 C41 H41A 109.5 . .
C4 C41 H41B 109.5 . .
H41A C41 H41B 109.5 . .
C4 C41 H41C 109.5 . .
H41A C41 H41C 109.5 . .
H41B C41 H41C 109.5 . .
N1 N5 C4 110.8(3) . .
N1 N5 C6 117.2(3) . .
C4 N5 C6 131.9(3) . .
N10 C6 N5 119.5(3) . .
N10 C6 S7 115.7(3) . .
N5 C6 S7 124.6(3) . .
C8 S7 C6 88.61(19) . .
C9 C8 S7 111.7(3) . .
C9 C8 H8 124.1 . .
S7 C8 H8 124.1 . .
C8 C9 N10 114.2(3) . .
C8 C9 C9A 126.8(4) . .
N10 C9 C9A 119.0(3) . .
C9F C9A C9B 119.0(4) . .
C9F C9A C9 119.9(4) . .
C9B C9A C9 121.1(3) . .
C9C C9B C9A 119.9(4) . .
C9C C9B H9B 120.0 . .
C9A C9B H9B 120.0 . .
C9D C9C C9B 120.6(5) . .
C9D C9C H9C 119.7 . .
C9B C9C H9C 119.7 . .
C9C C9D C9E 119.8(5) . .
C9C C9D H9D 120.1 . .
C9E C9D H9D 120.1 . .
C9D C9E C9F 121.0(5) . .
C9D C9E H9E 119.5 . .
C9F C9E H9E 119.5 . .
C9E C9F C9A 119.7(5) . .
C9E C9F H9F 120.2 . .
C9A C9F H9F 120.2 . .
C6 N10 C9 109.8(3) . .
C6 N10 Cu1 107.6(2) . .
C9 N10 Cu1 139.5(2) . .
C12 N11 N15 106.0(3) . .
C12 N11 Cu1 141.4(3) . .
N15 N11 Cu1 112.4(2) . .
N11 C12 C13 109.2(4) . .
N11 C12 C22 121.3(3) . .
C13 C12 C22 129.2(4) . .
C12 C22 H22A 109.5 . .
C12 C22 H22B 109.5 . .
H22A C22 H22B 109.5 . .
C12 C22 H22C 109.5 . .
H22A C22 H22C 109.5 . .
H22B C22 H22C 109.5 . .
C14 C13 C12 108.3(4) . .
C14 C13 H13 125.8 . .
C12 C13 H13 125.8 . .
C13 C14 N15 105.2(4) . .
C13 C14 C42 131.7(4) . .
N15 C14 C42 123.0(4) . .
C14 C42 H42A 109.5 . .
C14 C42 H42B 109.5 . .
H42A C42 H42B 109.5 . .
C14 C42 H42C 109.5 . .
H42A C42 H42C 109.5 . .
H42B C42 H42C 109.5 . .
N11 N15 C14 111.2(3) . .
N11 N15 C16 115.3(3) . .
C14 N15 C16 132.7(3) . .
N20 C16 N15 117.8(3) . .
N20 C16 S17 116.7(3) . .
N15 C16 S17 125.4(3) . .
C16 S17 C18 88.2(2) . .
C19 C18 S17 112.2(3) . .
C19 C18 H18 123.9 . .
S17 C18 H18 123.9 . .
C18 C19 N20 113.2(4) . .
C18 C19 C9G 124.2(4) . .
N20 C19 C9G 122.2(3) . .
C16 N20 C19 109.5(3) . .
C16 N20 Cu1 110.7(2) . .
C19 N20 Cu1 136.4(2) . .
C9H C9G C9L 118.9(5) . .
C9H C9G C19 121.0(3) . .
C9L C9G C19 119.8(5) . .
C9G C9H C9I 120.5(4) . .
C9G C9H H9H 119.8 . .
C9I C9H H9H 119.8 . .
C9J C9I C9H 119.7(6) . .
C9J C9I H9I 120.1 . .
C9H C9I H9I 120.1 . .
C9K C9J C9I 119.6(6) . .
C9K C9J H9J 120.2 . .
C9I C9J H9J 120.2 . .
C9J C9K C9L 122.2(6) . .
C9J C9K H9K 118.9 . .
C9L C9K H9K 118.9 . .
C9K C9L C9G 119.0(6) . .
C9K C9L H9L 120.5 . .
C9G C9L H9L 120.5 . .
O8 N31 O9 124.0(4) . .
O8 N31 O3 118.1(4) . .
O9 N31 O3 117.9(4) . .
N31 O3 Cu1 111.7(2) . .
O31 Cu2 O31 92.9(2) . 3
O31 Cu2 O34 158.46(15) . .
O31 Cu2 O34 91.53(16) 3 .
O31 Cu2 O34 91.53(16) . 3
O31 Cu2 O34 158.47(15) 3 3
O34 Cu2 O34 92.1(2) . 3
O33 N32 O32 124.8(5) . .
O33 N32 O31 117.0(5) . .
O32 N32 O31 118.2(5) . .
N32 O31 Cu2 114.1(3) . .
O36 N33 O35 123.7(6) . .
O36 N33 O34 119.0(6) . .
O35 N33 O34 117.3(5) . .
N33 O34 Cu2 107.7(3) . .

loop_
_geom_bond_atom_site_label_1
_geom_bond_atom_site_label_2
_geom_bond_distance
_geom_bond_site_symmetry_2
Cu1 N11 1.982(3) .
Cu1 N1 1.984(3) .
Cu1 O3 1.988(3) .
Cu1 N20 2.045(3) .
Cu1 N10 2.275(3) .
N1 C2 1.329(4) .
N1 N5 1.375(4) .
C2 C3 1.400(5) .
C2 C21 1.478(5) .
C21 H21A 0.9600 .
C21 H21B 0.9600 .
C21 H21C 0.9600 .
C3 C4 1.363(5) .
C3 H3 0.9300 .
C4 N5 1.374(4) .
C4 C41 1.484(6) .
C41 H41A 0.9600 .
C41 H41B 0.9600 .
C41 H41C 0.9600 .
N5 C6 1.391(4) .
C6 N10 1.314(4) .
C6 S7 1.715(4) .
S7 C8 1.711(4) .
C8 C9 1.349(5) .
C8 H8 0.9300 .
C9 N10 1.396(4) .
C9 C9A 1.480(5) .
C9A C9F 1.393(5) .
C9A C9B 1.391(5) .
C9B C9C 1.386(6) .
C9B H9B 0.9300 .
C9C C9D 1.363(7) .
C9C H9C 0.9300 .
C9D C9E 1.371(7) .
C9D H9D 0.9300 .
C9E C9F 1.378(6) .
C9E H9E 0.9300 .
C9F H9F 0.9300 .
N11 C12 1.336(4) .
N11 N15 1.376(4) .
C12 C13 1.401(6) .
C12 C22 1.483(6) .
C22 H22A 0.9600 .
C22 H22B 0.9600 .
C22 H22C 0.9600 .
C13 C14 1.365(6) .
C13 H13 0.9300 .
C14 N15 1.376(5) .
C14 C42 1.495(6) .
C42 H42A 0.9600 .
C42 H42B 0.9600 .
C42 H42C 0.9600 .
N15 C16 1.397(5) .
C16 N20 1.307(5) .
C16 S17 1.702(4) .
S17 C18 1.705(5) .
C18 C19 1.357(6) .
C18 H18 0.9300 .
C19 N20 1.397(4) .
C19 C9G 1.475(6) .
C9G C9H 1.379(6) .
C9G C9L 1.392(6) .
C9H C9I 1.398(6) .
C9H H9H 0.9300 .
C9I C9J 1.361(8) .
C9I H9I 0.9300 .
C9J C9K 1.355(10) .
C9J H9J 0.9300 .
C9K C9L 1.373(9) .
C9K H9K 0.9300 .
C9L H9L 0.9300 .
N31 O8 1.214(4) .
N31 O9 1.231(4) .
N31 O3 1.293(4) .
Cu2 O31 1.975(4) .
Cu2 O31 1.975(4) 3
Cu2 O34 1.984(4) .
Cu2 O34 1.984(4) 3
N32 O33 1.191(5) .
N32 O32 1.226(5) .
N32 O31 1.274(5) .
N33 O36 1.205(6) .
N33 O35 1.226(6) .
N33 O34 1.288(6) .

loop_
_geom_torsion_atom_site_label_1
_geom_torsion_atom_site_label_2
_geom_torsion_atom_site_label_3
_geom_torsion_atom_site_label_4
_geom_torsion
_geom_torsion_site_symmetry_1
N11 Cu1 N1 C2 3.1(14) .
O3 Cu1 N1 C2 -95.9(4) .
N20 Cu1 N1 C2 66.7(4) .
N10 Cu1 N1 C2 172.5(4) .
N11 Cu1 N1 N5 -175.5(11) .
O3 Cu1 N1 N5 85.5(2) .
N20 Cu1 N1 N5 -111.9(2) .
N10 Cu1 N1 N5 -6.1(2) .
N5 N1 C2 C3 1.1(4) .
Cu1 N1 C2 C3 -177.7(3) .
N5 N1 C2 C21 -179.8(3) .
Cu1 N1 C2 C21 1.5(6) .
N1 C2 C3 C4 -0.2(5) .
C21 C2 C3 C4 -179.2(4) .
C2 C3 C4 N5 -0.8(5) .
C2 C3 C4 C41 178.0(4) .
C2 N1 N5 C4 -1.6(4) .
Cu1 N1 N5 C4 177.4(2) .
C2 N1 N5 C6 -177.8(3) .
Cu1 N1 N5 C6 1.2(4) .
C3 C4 N5 N1 1.5(4) .
C41 C4 N5 N1 -177.4(4) .
C3 C4 N5 C6 176.9(4) .
C41 C4 N5 C6 -2.0(7) .
N1 N5 C6 N10 9.3(5) .
C4 N5 C6 N10 -165.9(4) .
N1 N5 C6 S7 -165.3(3) .
C4 N5 C6 S7 19.5(6) .
N10 C6 S7 C8 1.4(3) .
N5 C6 S7 C8 176.2(3) .
C6 S7 C8 C9 -0.2(3) .
S7 C8 C9 N10 -0.9(5) .
S7 C8 C9 C9A 179.6(3) .
C8 C9 C9A C9F 30.4(6) .
N10 C9 C9A C9F -149.2(4) .
C8 C9 C9A C9B -148.4(4) .
N10 C9 C9A C9B 32.1(6) .
C9F C9A C9B C9C 2.0(6) .
C9 C9A C9B C9C -179.3(4) .
C9A C9B C9C C9D -0.9(7) .
C9B C9C C9D C9E -0.7(8) .
C9C C9D C9E C9F 1.3(8) .
C9D C9E C9F C9A -0.1(8) .
C9B C9A C9F C9E -1.5(7) .
C9 C9A C9F C9E 179.8(4) .
N5 C6 N10 C9 -177.2(3) .
S7 C6 N10 C9 -2.1(4) .
N5 C6 N10 Cu1 -13.2(4) .
S7 C6 N10 Cu1 161.89(19) .
C8 C9 N10 C6 1.9(5) .
C9A C9 N10 C6 -178.5(3) .
C8 C9 N10 Cu1 -154.2(3) .
C9A C9 N10 Cu1 25.4(5) .
N11 Cu1 N10 C6 -170.9(2) .
N1 Cu1 N10 C6 10.2(2) .
O3 Cu1 N10 C6 -78.5(2) .
N20 Cu1 N10 C6 103.6(2) .
N11 Cu1 N10 C9 -14.5(4) .
N1 Cu1 N10 C9 166.7(4) .
O3 Cu1 N10 C9 77.9(4) .
N20 Cu1 N10 C9 -100.0(4) .
N1 Cu1 N11 C12 -132.4(11) .
O3 Cu1 N11 C12 -33.5(4) .
N20 Cu1 N11 C12 163.3(4) .
N10 Cu1 N11 C12 58.5(4) .
N1 Cu1 N11 N15 53.7(13) .
O3 Cu1 N11 N15 152.6(3) .
N20 Cu1 N11 N15 -10.6(2) .
N10 Cu1 N11 N15 -115.4(2) .
N15 N11 C12 C13 0.3(4) .
Cu1 N11 C12 C13 -173.9(3) .
N15 N11 C12 C22 175.9(4) .
Cu1 N11 C12 C22 1.7(7) .
N11 C12 C13 C14 0.6(5) .
C22 C12 C13 C14 -174.6(4) .
C12 C13 C14 N15 -1.1(5) .
C12 C13 C14 C42 174.6(5) .
C12 N11 N15 C14 -1.0(4) .
Cu1 N11 N15 C14 175.0(3) .
C12 N11 N15 C16 -172.0(3) .
Cu1 N11 N15 C16 4.0(4) .
C13 C14 N15 N11 1.4(5) .
C42 C14 N15 N11 -174.8(4) .
C13 C14 N15 C16 170.3(4) .
C42 C14 N15 C16 -5.9(7) .
N11 N15 C16 N20 10.5(5) .
C14 N15 C16 N20 -158.1(4) .
N11 N15 C16 S17 -167.1(3) .
C14 N15 C16 S17 24.3(6) .
N20 C16 S17 C18 2.2(3) .
N15 C16 S17 C18 179.8(4) .
C16 S17 C18 C19 0.2(4) .
S17 C18 C19 N20 -2.3(5) .
S17 C18 C19 C9G 170.3(3) .
N15 C16 N20 C19 178.4(3) .
S17 C16 N20 C19 -3.8(4) .
N15 C16 N20 Cu1 -18.9(4) .
S17 C16 N20 Cu1 158.9(2) .
C18 C19 N20 C16 3.9(5) .
C9G C19 N20 C16 -169.0(4) .
C18 C19 N20 Cu1 -152.4(3) .
C9G C19 N20 Cu1 34.7(6) .
N11 Cu1 N20 C16 16.0(3) .
N1 Cu1 N20 C16 -158.5(3) .
O3 Cu1 N20 C16 -50.8(5) .
N10 Cu1 N20 C16 122.5(3) .
N11 Cu1 N20 C19 172.1(4) .
N1 Cu1 N20 C19 -2.4(4) .
O3 Cu1 N20 C19 105.3(5) .
N10 Cu1 N20 C19 -81.4(4) .
C18 C19 C9G C9H -132.9(5) .
N20 C19 C9G C9H 39.2(6) .
C18 C19 C9G C9L 40.8(6) .
N20 C19 C9G C9L -147.1(4) .
C9L C9G C9H C9I 0.6(6) .
C19 C9G C9H C9I 174.4(4) .
C9G C9H C9I C9J -1.0(7) .
C9H C9I C9J C9K 0.4(10) .
C9I C9J C9K C9L 0.6(12) .
C9J C9K C9L C9G -1.0(10) .
C9H C9G C9L C9K 0.4(7) .
C19 C9G C9L C9K -173.5(5) .
O8 N31 O3 Cu1 173.1(3) .
O9 N31 O3 Cu1 -6.3(4) .
N11 Cu1 O3 N31 -74.1(2) .
N1 Cu1 O3 N31 100.0(2) .
N20 Cu1 O3 N31 -9.0(5) .
N10 Cu1 O3 N31 177.5(2) .
O33 N32 O31 Cu2 -11.8(6) .
O32 N32 O31 Cu2 165.2(4) .
O31 Cu2 O31 N32 84.8(3) 3
O34 Cu2 O31 N32 -173.6(4) .
O34 Cu2 O31 N32 -74.1(3) 3
O36 N33 O34 Cu2 179.9(5) .
O35 N33 O34 Cu2 -0.7(6) .
O31 Cu2 O34 N33 21.8(7) .
O31 Cu2 O34 N33 123.5(3) 3
O34 Cu2 O34 N33 -77.7(3) 3
